data_4068171
loop_
_publ_author_name
'Spallek, Markus J.'
'Riedel, Dominic'
'Rominger, Frank'
'Hashmi, A. Stephen K.'
'Trapp, Oliver'

_publ_section_title
;
 Six-Membered, Chiral NHCs Derived from Camphor: Structure--Reactivity
 Relationship in Asymmetric Oxindole Synthesis
;
_journal_issue 3
_journal_name_full Organometallics
_journal_page_first 1127
_journal_paper_doi 10.1021/om201166b
_journal_volume 31
_journal_year 2012
_chemical_absolute_configuration rmad
_chemical_formula_sum 'C37 H63 Cl2 N3 Pd'
_chemical_formula_weight 727.20
_chemical_name_systematic
; 
 ? 
;
_space_group_IT_number 4
_symmetry_cell_setting monoclinic
_symmetry_space_group_name_Hall 'P 2yb'
_symmetry_space_group_name_H-M 'P 1 21 1'
_atom_sites_solution_hydrogens geom
_atom_sites_solution_primary direct
_atom_sites_solution_secondary difmap
_audit_creation_method SHELXL-97
_cell_angle_alpha 90.00
_cell_angle_beta 97.067(8)
_cell_angle_gamma 90.00
_cell_formula_units_Z 4
_cell_length_a 12.375(4)
_cell_length_b 22.094(6)
_cell_length_c 13.627(4)
_cell_measurement_reflns_used 1885
_cell_measurement_temperature 200(2)
_cell_measurement_theta_max 18.04
_cell_measurement_theta_min 2.29
_cell_volume 3697.5(19)
_computing_cell_refinement 'Bruker SAINT'
_computing_data_collection 'Bruker APEX'
_computing_data_reduction 'Bruker SAINT'
_computing_molecular_graphics 'Bruker SHELXTL'
_computing_publication_material 'Bruker SHELXTL'
_computing_structure_refinement 'SHELXL-97 (Sheldrick, 2008)'
_computing_structure_solution 'SHELXS-97 (Sheldrick, 2008)'
_diffrn_ambient_temperature 200(2)
_diffrn_measured_fraction_theta_full 0.985
_diffrn_measured_fraction_theta_max 0.985
_diffrn_measurement_device_type 'Bruker APEX'
_diffrn_measurement_method '\w scans'
_diffrn_radiation_monochromator mirror
_diffrn_radiation_source 'ImuS microsource'
_diffrn_radiation_type MoK\a
_diffrn_radiation_wavelength 0.71073
_diffrn_reflns_av_R_equivalents 0.0000
_diffrn_reflns_av_sigmaI/netI 0.1444
_diffrn_reflns_limit_h_max 14
_diffrn_reflns_limit_h_min -14
_diffrn_reflns_limit_k_max 26
_diffrn_reflns_limit_k_min -26
_diffrn_reflns_limit_l_max 16
_diffrn_reflns_limit_l_min -16
_diffrn_reflns_number 26179
_diffrn_reflns_theta_full 25.16
_diffrn_reflns_theta_max 25.16
_diffrn_reflns_theta_min 1.51
_exptl_absorpt_coefficient_mu 0.675
_exptl_absorpt_correction_T_max 0.9670
_exptl_absorpt_correction_T_min 0.8939
_exptl_absorpt_correction_type multi-scan
_exptl_absorpt_process_details
;
Sheldrick, G. M. (2008). <i>SADABS</i>. University of G\"ottingen, Germany.
;
_exptl_crystal_colour colourless
_exptl_crystal_density_diffrn 1.306
_exptl_crystal_density_method 'not measured'
_exptl_crystal_description polyhedron
_exptl_crystal_F_000 1544
_exptl_crystal_size_max 0.17
_exptl_crystal_size_mid 0.05
_exptl_crystal_size_min 0.05
_refine_diff_density_max 1.163
_refine_diff_density_min -0.924
_refine_diff_density_rms 0.101
_refine_ls_abs_structure_details 'Flack H D (1983), Acta Cryst. A39, 876-881'
_refine_ls_abs_structure_Flack 0.02(8)
_refine_ls_extinction_method none
_refine_ls_goodness_of_fit_ref 2.020
_refine_ls_hydrogen_treatment constr
_refine_ls_matrix_type full
_refine_ls_number_parameters 776
_refine_ls_number_reflns 26179
_refine_ls_number_restraints 249
_refine_ls_restrained_S_all 1.986
_refine_ls_R_factor_all 0.1094
_refine_ls_R_factor_gt 0.0707
_refine_ls_shift/su_max 0.001
_refine_ls_shift/su_mean 0.000
_refine_ls_structure_factor_coef Fsqd
_refine_ls_weighting_details 'calc w=1/[\s^2^(Fo^2^)+(0.0445P)^2^+0.0000P] where P=(Fo^2^+2Fc^2^)/3'
_refine_ls_weighting_scheme calc
_refine_ls_wR_factor_gt 0.1337
_refine_ls_wR_factor_ref 0.1493
_reflns_number_gt 17640
_reflns_number_total 26179
_reflns_threshold_expression >2sigma(I)
_cod_data_source_file om201166b_si_002.cif
_cod_data_source_block dr61
_cod_depositor_comments
;
The following automatic conversions were performed:

'_symmetry_cell_setting' value 'Monoclinic' changed to 'monoclinic'
according to /home/saulius/struct/CIF-dictionaries/cif_core.dic
dictionary named 'cif_core.dic' version 2.4.1 from 2010-06-29.

Automatic conversion script
Id: cif_fix_values 1715 2011-07-08 13:25:40Z adriana 
;
_cod_original_cell_volume 3697.5(18)
_cod_original_sg_symbol_H-M P2(1)
_cod_database_code 4068171

loop_
_symmetry_equiv_pos_as_xyz
'x, y, z'
'-x, y+1/2, -z'

loop_
_atom_site_label
_atom_site_type_symbol
_atom_site_fract_x
_atom_site_fract_y
_atom_site_fract_z
_atom_site_U_iso_or_equiv
_atom_site_adp_type
_atom_site_occupancy
_atom_site_symmetry_multiplicity
_atom_site_calc_flag
_atom_site_refinement_flags
Pd1_1 Pd 0.54369(11) 0.67115(5) 0.73354(11) 0.0257(4) Uani 1 1 d U
Cl1_1 Cl 0.5888(5) 0.6052(3) 0.6082(4) 0.0435(16) Uani 1 1 d U
Cl2_1 Cl 0.4911(4) 0.7496(3) 0.6254(4) 0.0420(14) Uani 1 1 d U
C2_1 C 0.594(2) 0.6088(10) 0.8252(17) 0.036(5) Uani 1 1 d U
C1_1 C 0.5080(15) 0.7220(9) 0.8451(15) 0.028(4) Uani 1 1 d U
N2_1 N 0.4187(11) 0.7141(8) 0.8890(12) 0.033(4) Uani 1 1 d U
C3_1 C 0.4005(17) 0.7412(10) 0.9835(17) 0.058(6) Uani 1 1 d U
H3A_1 H 0.3949 0.7088 1.0328 0.069 Uiso 1 1 calc R
H3B_1 H 0.3310 0.7638 0.9752 0.069 Uiso 1 1 calc R
C4_1 C 0.4920(19) 0.7835(10) 1.0207(15) 0.057(7) Uani 1 1 d U
H4A_1 H 0.4660 0.8135 1.0665 0.068 Uiso 1 1 calc R
H4B_1 H 0.5524 0.7602 1.0574 0.068 Uiso 1 1 calc R
C5_1 C 0.5299(16) 0.8140(8) 0.9389(13) 0.035(5) Uani 1 1 d U
H5A_1 H 0.4693 0.8367 0.9016 0.042 Uiso 1 1 calc R
H5B_1 H 0.5878 0.8432 0.9633 0.042 Uiso 1 1 calc R
N6_1 N 0.5714(12) 0.7708(7) 0.8762(11) 0.027(4) Uani 1 1 d U
C11_1 C 0.3396(12) 0.6643(8) 0.8564(11) 0.028(4) Uani 1 1 d U
H11_1 H 0.3620 0.6476 0.7937 0.033 Uiso 1 1 calc R
C12_1 C 0.3495(16) 0.6129(8) 0.9304(15) 0.039(5) Uani 1 1 d U
H12A_1 H 0.3216 0.6267 0.9917 0.047 Uiso 1 1 calc R
H12B_1 H 0.4274 0.6026 0.9473 0.047 Uiso 1 1 calc R
C13_1 C 0.2858(13) 0.5546(9) 0.8917(12) 0.038(4) Uani 1 1 d U
H13A_1 H 0.2896 0.5250 0.9465 0.045 Uiso 1 1 calc R
H13B_1 H 0.2083 0.5656 0.8741 0.045 Uiso 1 1 calc R
C14_1 C 0.3251(14) 0.5239(8) 0.8034(13) 0.037(5) Uani 1 1 d U
H14A_1 H 0.4000 0.5085 0.8219 0.044 Uiso 1 1 calc R
H14B_1 H 0.3271 0.5537 0.7493 0.044 Uiso 1 1 calc R
C15_1 C 0.2500(17) 0.4713(10) 0.7671(17) 0.051(5) Uani 1 1 d U
H15A_1 H 0.2868 0.4458 0.7215 0.061 Uiso 1 1 calc R
H15B_1 H 0.2368 0.4460 0.8244 0.061 Uiso 1 1 calc R
C16_1 C 0.1406(16) 0.4926(9) 0.7138(15) 0.053(5) Uani 1 1 d U
H16A_1 H 0.0920 0.4570 0.7030 0.064 Uiso 1 1 calc R
H16B_1 H 0.1074 0.5207 0.7582 0.064 Uiso 1 1 calc R
C17_1 C 0.1440(17) 0.5241(9) 0.6148(15) 0.053(5) Uani 1 1 d U
H17A_1 H 0.1350 0.4932 0.5618 0.063 Uiso 1 1 calc R
H17B_1 H 0.2168 0.5426 0.6143 0.063 Uiso 1 1 calc R
C18_1 C 0.0576(19) 0.5732(11) 0.5903(19) 0.065(6) Uani 1 1 d U
H18A_1 H 0.0596 0.5869 0.5214 0.078 Uiso 1 1 calc R
H18B_1 H -0.0152 0.5556 0.5945 0.078 Uiso 1 1 calc R
C19_1 C 0.0726(14) 0.6267(8) 0.6572(14) 0.049(5) Uani 1 1 d U
H19A_1 H 0.0734 0.6126 0.7262 0.059 Uiso 1 1 calc R
H19B_1 H 0.0089 0.6538 0.6423 0.059 Uiso 1 1 calc R
C20_1 C 0.1784(14) 0.6644(10) 0.6500(14) 0.048(5) Uani 1 1 d U
H20A_1 H 0.2411 0.6363 0.6563 0.058 Uiso 1 1 calc R
H20B_1 H 0.1731 0.6827 0.5833 0.058 Uiso 1 1 calc R
C21_1 C 0.2018(16) 0.7139(9) 0.7254(14) 0.041(5) Uani 1 1 d U
H21A_1 H 0.1384 0.7416 0.7215 0.050 Uiso 1 1 calc R
H21B_1 H 0.2652 0.7377 0.7095 0.050 Uiso 1 1 calc R
C22_1 C 0.2253(13) 0.6899(7) 0.8302(12) 0.033(4) Uani 1 1 d U
H22A_1 H 0.1719 0.6577 0.8396 0.040 Uiso 1 1 calc R
H22B_1 H 0.2145 0.7230 0.8769 0.040 Uiso 1 1 calc R
C31_1 C 0.6807(14) 0.7774(8) 0.8426(13) 0.030(4) Uani 1 1 d U
H31_1 H 0.6834 0.7470 0.7886 0.035 Uiso 1 1 calc R
C32_1 C 0.7828(13) 0.7656(7) 0.9179(12) 0.029(3) Uani 1 1 d U
C33_1 C 0.7893(15) 0.8114(9) 1.0019(14) 0.040(5) Uani 1 1 d U
H33A_1 H 0.8485 0.8010 1.0548 0.048 Uiso 1 1 calc R
H33B_1 H 0.7197 0.8133 1.0307 0.048 Uiso 1 1 calc R
C34_1 C 0.8130(16) 0.8723(8) 0.9523(14) 0.045(5) Uani 1 1 d U
H34A_1 H 0.8823 0.8903 0.9830 0.054 Uiso 1 1 calc R
H34B_1 H 0.7532 0.9017 0.9557 0.054 Uiso 1 1 calc R
C35_1 C 0.8206(14) 0.8519(7) 0.8432(13) 0.036(4) Uani 1 1 d U
H35_1 H 0.8611 0.8807 0.8045 0.043 Uiso 1 1 calc R
C36_1 C 0.7028(15) 0.8394(8) 0.7971(14) 0.036(4) Uani 1 1 d U
H36A_1 H 0.6970 0.8372 0.7241 0.043 Uiso 1 1 calc R
H36B_1 H 0.6521 0.8708 0.8163 0.043 Uiso 1 1 calc R
C37_1 C 0.8711(16) 0.7898(9) 0.8555(16) 0.034(4) Uani 1 1 d U
C38_1 C 0.8760(15) 0.7574(9) 0.7587(14) 0.047(5) Uani 1 1 d U
H38A_1 H 0.8037 0.7578 0.7201 0.070 Uiso 1 1 calc R
H38B_1 H 0.8993 0.7155 0.7717 0.070 Uiso 1 1 calc R
H38C_1 H 0.9281 0.7779 0.7214 0.070 Uiso 1 1 calc R
C39_1 C 0.9874(13) 0.7878(8) 0.9124(13) 0.043(4) Uani 1 1 d U
H39A_1 H 0.9877 0.8083 0.9762 0.064 Uiso 1 1 calc R
H39B_1 H 1.0381 0.8082 0.8735 0.064 Uiso 1 1 calc R
H39C_1 H 1.0098 0.7456 0.9235 0.064 Uiso 1 1 calc R
C40_1 C 0.7901(14) 0.7006(7) 0.9519(14) 0.044(5) Uani 1 1 d U
H40A_1 H 0.7288 0.6914 0.9886 0.066 Uiso 1 1 calc R
H40B_1 H 0.8587 0.6943 0.9949 0.066 Uiso 1 1 calc R
H40C_1 H 0.7876 0.6739 0.8943 0.066 Uiso 1 1 calc R
N40_1 N 0.6360(15) 0.5701(8) 0.8717(14) 0.039(5) Uani 1 1 d U
C41_1 C 0.707(3) 0.5246(13) 0.928(2) 0.108(12) Uani 1 1 d U
H41_1 H 0.7405 0.5433 0.9916 0.130 Uiso 1 1 calc R
C42_1 C 0.798(2) 0.5025(12) 0.869(3) 0.093(8) Uani 1 1 d U
C43_1 C 0.734(4) 0.4784(14) 0.768(3) 0.22(2) Uani 1 1 d U
H43A_1 H 0.6816 0.5091 0.7372 0.266 Uiso 1 1 calc R
H43B_1 H 0.7843 0.4670 0.7202 0.266 Uiso 1 1 calc R
C44_1 C 0.680(4) 0.4284(19) 0.799(4) 0.27(2) Uani 1 1 d U
H44A_1 H 0.6980 0.3920 0.7619 0.328 Uiso 1 1 calc R
H44B_1 H 0.5999 0.4347 0.7869 0.328 Uiso 1 1 calc R
C45_1 C 0.719(3) 0.4196(14) 0.919(4) 0.162(13) Uani 1 1 d U
H45_1 H 0.7123 0.3793 0.9506 0.194 Uiso 1 1 calc R
C46_1 C 0.652(3) 0.4754(14) 0.949(3) 0.201(18) Uani 1 1 d U
H46A_1 H 0.5779 0.4755 0.9117 0.241 Uiso 1 1 calc R
H46B_1 H 0.6444 0.4739 1.0208 0.241 Uiso 1 1 calc R
C47_1 C 0.821(3) 0.4443(16) 0.914(3) 0.093(8) Uani 1 1 d U
C48_1 C 0.872(3) 0.4514(19) 1.017(2) 0.22(2) Uani 1 1 d U
H48A_1 H 0.9451 0.4680 1.0182 0.333 Uiso 1 1 calc R
H48B_1 H 0.8755 0.4119 1.0503 0.333 Uiso 1 1 calc R
H48C_1 H 0.8274 0.4790 1.0523 0.333 Uiso 1 1 calc R
C49_1 C 0.905(2) 0.4094(13) 0.863(2) 0.102(10) Uani 1 1 d U
H49A_1 H 0.9745 0.4310 0.8719 0.153 Uiso 1 1 calc R
H49B_1 H 0.8795 0.4061 0.7918 0.153 Uiso 1 1 calc R
H49C_1 H 0.9142 0.3688 0.8914 0.153 Uiso 1 1 calc R
C50_1 C 0.872(3) 0.5454(16) 0.840(4) 0.21(2) Uani 1 1 d U
H50A_1 H 0.8320 0.5801 0.8092 0.322 Uiso 1 1 calc R
H50B_1 H 0.9153 0.5268 0.7924 0.322 Uiso 1 1 calc R
H50C_1 H 0.9206 0.5590 0.8980 0.322 Uiso 1 1 calc R
Pd1_2 Pd 0.53478(12) 0.55031(5) 0.23740(11) 0.0263(4) Uani 1 1 d U
Cl1_2 Cl 0.5911(5) 0.6133(3) 0.1130(4) 0.0442(17) Uani 1 1 d U
Cl2_2 Cl 0.4544(4) 0.4799(3) 0.1253(4) 0.0447(15) Uani 1 1 d U
C2_2 C 0.6013(16) 0.6088(9) 0.3269(15) 0.026(5) Uani 1 1 d U
C1_2 C 0.4928(17) 0.4981(10) 0.3490(15) 0.033(4) Uani 1 1 d U
N2_2 N 0.3898(12) 0.5019(7) 0.3693(11) 0.031(4) Uani 1 1 d U
C3_2 C 0.3530(17) 0.4610(10) 0.4473(17) 0.062(7) Uani 1 1 d U
H3A_2 H 0.2903 0.4796 0.4746 0.074 Uiso 1 1 calc R
H3B_2 H 0.3290 0.4217 0.4172 0.074 Uiso 1 1 calc R
C4_2 C 0.4413(17) 0.4512(10) 0.5265(15) 0.048(6) Uani 1 1 d U
H4A_2 H 0.4630 0.4900 0.5594 0.058 Uiso 1 1 calc R
H4B_2 H 0.4178 0.4232 0.5764 0.058 Uiso 1 1 calc R
C5_2 C 0.5318(17) 0.4256(10) 0.4833(15) 0.050(6) Uani 1 1 d U
H5A_2 H 0.5120 0.3844 0.4588 0.060 Uiso 1 1 calc R
H5B_2 H 0.5951 0.4220 0.5349 0.060 Uiso 1 1 calc R
N6_2 N 0.5635(13) 0.4629(7) 0.3996(12) 0.033(4) Uani 1 1 d U
C11_2 C 0.3089(14) 0.5441(9) 0.3179(13) 0.039(4) Uani 1 1 d U
H11_2 H 0.3443 0.5671 0.2673 0.047 Uiso 1 1 calc R
C12_2 C 0.2090(17) 0.5092(11) 0.2642(17) 0.054(6) Uani 1 1 d U
H12A_2 H 0.2370 0.4775 0.2226 0.065 Uiso 1 1 calc R
H12B_2 H 0.1724 0.4883 0.3153 0.065 Uiso 1 1 calc R
C13_2 C 0.1262(16) 0.5439(11) 0.2016(15) 0.065(6) Uani 1 1 d U
H13A_2 H 0.0704 0.5151 0.1717 0.078 Uiso 1 1 calc R
H13B_2 H 0.0901 0.5712 0.2451 0.078 Uiso 1 1 calc R
C14_2 C 0.1609(18) 0.5803(10) 0.1224(17) 0.062(6) Uani 1 1 d U
H14A_2 H 0.1677 0.5536 0.0652 0.075 Uiso 1 1 calc R
H14B_2 H 0.2342 0.5968 0.1449 0.075 Uiso 1 1 calc R
C15_2 C 0.084(2) 0.6338(13) 0.087(2) 0.083(8) Uani 1 1 d U
H15A_2 H 0.1019 0.6478 0.0219 0.099 Uiso 1 1 calc R
H15B_2 H 0.0082 0.6188 0.0779 0.099 Uiso 1 1 calc R
C16_2 C 0.0910(18) 0.6867(11) 0.1564(18) 0.078(7) Uani 1 1 d U
H16A_2 H 0.0854 0.6718 0.2241 0.094 Uiso 1 1 calc R
H16B_2 H 0.0282 0.7138 0.1372 0.094 Uiso 1 1 calc R
C17_2 C 0.194(2) 0.7223(12) 0.157(2) 0.082(7) Uani 1 1 d U
H17A_2 H 0.1876 0.7483 0.0976 0.098 Uiso 1 1 calc R
H17B_2 H 0.2547 0.6936 0.1520 0.098 Uiso 1 1 calc R
C18_2 C 0.225(3) 0.7622(13) 0.247(3) 0.108(10) Uani 1 1 d U
H18A_2 H 0.1635 0.7901 0.2542 0.129 Uiso 1 1 calc R
H18B_2 H 0.2885 0.7872 0.2359 0.129 Uiso 1 1 calc R
C19_2 C 0.252(2) 0.7275(10) 0.3447(19) 0.089(7) Uani 1 1 d U
H19A_2 H 0.2604 0.7571 0.3997 0.106 Uiso 1 1 calc R
H19B_2 H 0.1896 0.7011 0.3542 0.106 Uiso 1 1 calc R
C20_2 C 0.3548(17) 0.6885(10) 0.3516(18) 0.065(6) Uani 1 1 d U
H20A_2 H 0.3629 0.6715 0.2857 0.079 Uiso 1 1 calc R
H20B_2 H 0.4194 0.7140 0.3727 0.079 Uiso 1 1 calc R
C21_2 C 0.3491(19) 0.6375(10) 0.4247(17) 0.059(6) Uani 1 1 d U
H21A_2 H 0.4226 0.6197 0.4401 0.071 Uiso 1 1 calc R
H21B_2 H 0.3279 0.6545 0.4868 0.071 Uiso 1 1 calc R
C22_2 C 0.2714(17) 0.5884(8) 0.3901(15) 0.055(5) Uani 1 1 d U
H22A_2 H 0.2030 0.6073 0.3591 0.066 Uiso 1 1 calc R
H22B_2 H 0.2539 0.5656 0.4486 0.066 Uiso 1 1 calc R
C31_2 C 0.6803(14) 0.4656(8) 0.3861(14) 0.034(4) Uani 1 1 d U
H31_2 H 0.6851 0.4957 0.3320 0.041 Uiso 1 1 calc R
C32_2 C 0.7390(15) 0.4091(8) 0.3550(13) 0.041(4) Uani 1 1 d U
C33_2 C 0.7456(16) 0.3594(8) 0.4332(14) 0.045(5) Uani 1 1 d U
H33A_2 H 0.7777 0.3221 0.4088 0.054 Uiso 1 1 calc R
H33B_2 H 0.6724 0.3499 0.4512 0.054 Uiso 1 1 calc R
C34_2 C 0.8191(16) 0.3855(8) 0.5222(15) 0.049(5) Uani 1 1 d U
H34A_2 H 0.8830 0.3592 0.5417 0.058 Uiso 1 1 calc R
H34B_2 H 0.7786 0.3914 0.5798 0.058 Uiso 1 1 calc R
C35_2 C 0.8531(16) 0.4464(8) 0.4803(15) 0.048(4) Uani 1 1 d U
H35_2 H 0.9224 0.4629 0.5157 0.057 Uiso 1 1 calc R
C36_2 C 0.7576(14) 0.4901(8) 0.4770(14) 0.042(5) Uani 1 1 d U
H36A_2 H 0.7806 0.5323 0.4662 0.051 Uiso 1 1 calc R
H36B_2 H 0.7226 0.4882 0.5385 0.051 Uiso 1 1 calc R
C37_2 C 0.8588(18) 0.4337(12) 0.3717(17) 0.046(5) Uani 1 1 d U
C38_2 C 0.8824(17) 0.4885(11) 0.3078(17) 0.073(7) Uani 1 1 d U
H38A_2 H 0.9590 0.5003 0.3232 0.110 Uiso 1 1 calc R
H38B_2 H 0.8357 0.5224 0.3219 0.110 Uiso 1 1 calc R
H38C_2 H 0.8676 0.4777 0.2377 0.110 Uiso 1 1 calc R
C39_2 C 0.9424(17) 0.3866(10) 0.3508(16) 0.075(7) Uani 1 1 d U
H39A_2 H 1.0155 0.4043 0.3623 0.112 Uiso 1 1 calc R
H39B_2 H 0.9276 0.3732 0.2819 0.112 Uiso 1 1 calc R
H39C_2 H 0.9382 0.3518 0.3949 0.112 Uiso 1 1 calc R
C40_2 C 0.6953(18) 0.3875(10) 0.2522(14) 0.057(6) Uani 1 1 d U
H40A_2 H 0.6202 0.3733 0.2520 0.085 Uiso 1 1 calc R
H40B_2 H 0.7406 0.3542 0.2329 0.085 Uiso 1 1 calc R
H40C_2 H 0.6968 0.4210 0.2052 0.085 Uiso 1 1 calc R
N40_2 N 0.6414(13) 0.6453(8) 0.3781(13) 0.031(4) Uani 1 1 d U
C41_2 C 0.6934(14) 0.6980(9) 0.4247(13) 0.028(4) Uani 1 1 d U
H41_2 H 0.6385 0.7194 0.4602 0.033 Uiso 1 1 calc R
C42_2 C 0.7340(16) 0.7426(8) 0.3532(13) 0.042(4) Uani 1 1 d U
C43_2 C 0.8119(17) 0.7069(10) 0.2934(15) 0.065(6) Uani 1 1 d U
H43A_2 H 0.7787 0.6683 0.2680 0.078 Uiso 1 1 calc R
H43B_2 H 0.8320 0.7311 0.2372 0.078 Uiso 1 1 calc R
C44_2 C 0.9118(18) 0.6955(12) 0.3713(19) 0.086(8) Uani 1 1 d U
H44A_2 H 0.9253 0.6517 0.3813 0.103 Uiso 1 1 calc R
H44B_2 H 0.9780 0.7148 0.3514 0.103 Uiso 1 1 calc R
C45_2 C 0.8794(14) 0.7243(8) 0.4621(14) 0.043(4) Uani 1 1 d U
H45_2 H 0.9427 0.7343 0.5124 0.052 Uiso 1 1 calc R
C46_2 C 0.7962(13) 0.6856(7) 0.5017(12) 0.035(4) Uani 1 1 d U
H46A_2 H 0.7840 0.6982 0.5692 0.042 Uiso 1 1 calc R
H46B_2 H 0.8172 0.6423 0.5026 0.042 Uiso 1 1 calc R
C47_2 C 0.8152(19) 0.7812(10) 0.4193(16) 0.042(5) Uani 1 1 d U
C48_2 C 0.7597(17) 0.8172(9) 0.4988(15) 0.055(6) Uani 1 1 d U
H48A_2 H 0.8149 0.8408 0.5402 0.082 Uiso 1 1 calc R
H48B_2 H 0.7249 0.7888 0.5403 0.082 Uiso 1 1 calc R
H48C_2 H 0.7047 0.8446 0.4656 0.082 Uiso 1 1 calc R
C49_2 C 0.878(2) 0.8270(12) 0.3669(18) 0.077(8) Uani 1 1 d U
H49A_2 H 0.9271 0.8497 0.4158 0.115 Uiso 1 1 calc R
H49B_2 H 0.8274 0.8550 0.3295 0.115 Uiso 1 1 calc R
H49C_2 H 0.9212 0.8060 0.3216 0.115 Uiso 1 1 calc R
C50_2 C 0.640(2) 0.7744(11) 0.2869(18) 0.087(9) Uani 1 1 d U
H50A_2 H 0.5964 0.7441 0.2471 0.130 Uiso 1 1 calc R
H50B_2 H 0.6702 0.8033 0.2430 0.130 Uiso 1 1 calc R
H50C_2 H 0.5935 0.7960 0.3286 0.130 Uiso 1 1 calc R

loop_
_atom_site_aniso_label
_atom_site_aniso_U_11
_atom_site_aniso_U_22
_atom_site_aniso_U_33
_atom_site_aniso_U_23
_atom_site_aniso_U_13
_atom_site_aniso_U_12
Pd1_1 0.0256(8) 0.0285(10) 0.0234(9) -0.0020(8) 0.0046(7) 0.0000(7)
Cl1_1 0.055(4) 0.045(4) 0.031(4) -0.009(3) 0.011(3) 0.011(3)
Cl2_1 0.057(3) 0.035(3) 0.032(3) 0.007(2) -0.006(2) 0.006(3)
C2_1 0.055(15) 0.023(11) 0.028(11) -0.011(8) 0.000(11) -0.010(10)
C1_1 0.031(10) 0.026(10) 0.028(10) -0.001(8) 0.009(8) 0.008(7)
N2_1 0.019(8) 0.046(10) 0.033(9) -0.016(7) 0.000(6) -0.003(7)
C3_1 0.060(14) 0.065(16) 0.054(14) -0.027(11) 0.031(12) -0.011(11)
C4_1 0.076(17) 0.062(16) 0.041(13) -0.033(10) 0.043(11) -0.022(12)
C5_1 0.039(11) 0.037(11) 0.029(11) -0.012(8) 0.003(8) 0.001(8)
N6_1 0.031(8) 0.026(8) 0.025(9) -0.015(6) 0.003(6) -0.006(6)
C11_1 0.032(8) 0.041(10) 0.010(8) -0.007(7) -0.001(7) -0.012(8)
C12_1 0.029(11) 0.052(11) 0.034(12) -0.005(8) -0.006(9) 0.001(9)
C13_1 0.039(10) 0.039(10) 0.033(10) 0.004(8) -0.006(8) -0.007(10)
C14_1 0.034(10) 0.031(10) 0.047(12) 0.003(8) 0.013(9) 0.001(8)
C15_1 0.072(14) 0.032(12) 0.057(14) -0.025(9) 0.038(10) 0.000(10)
C16_1 0.046(11) 0.048(13) 0.070(14) -0.016(10) 0.025(10) -0.011(10)
C17_1 0.054(14) 0.057(13) 0.052(12) -0.023(10) 0.027(11) -0.011(9)
C18_1 0.048(14) 0.088(16) 0.058(16) -0.012(11) 0.004(12) -0.008(10)
C19_1 0.031(10) 0.073(13) 0.043(13) -0.016(10) 0.005(9) -0.004(9)
C20_1 0.032(10) 0.077(15) 0.037(11) 0.007(11) 0.010(9) 0.002(10)
C21_1 0.042(12) 0.034(11) 0.047(12) 0.020(9) 0.002(10) 0.006(9)
C22_1 0.031(9) 0.034(10) 0.032(9) 0.002(7) -0.010(8) -0.002(7)
C31_1 0.038(8) 0.023(9) 0.031(10) 0.001(7) 0.017(7) -0.002(7)
C32_1 0.034(8) 0.018(8) 0.033(9) 0.000(7) 0.001(7) -0.004(7)
C33_1 0.033(11) 0.053(11) 0.032(10) -0.011(8) 0.000(8) 0.005(10)
C34_1 0.041(12) 0.032(9) 0.059(13) -0.026(9) -0.002(10) 0.005(10)
C35_1 0.036(10) 0.026(9) 0.047(10) 0.003(7) 0.011(9) -0.002(7)
C36_1 0.049(11) 0.026(10) 0.031(12) 0.002(8) 0.002(9) 0.002(8)
C37_1 0.038(9) 0.019(10) 0.045(12) 0.000(8) 0.012(8) 0.001(8)
C38_1 0.036(11) 0.057(13) 0.052(12) -0.007(10) 0.021(9) 0.010(10)
C39_1 0.035(9) 0.043(11) 0.051(12) -0.001(9) 0.007(8) 0.000(8)
C40_1 0.035(11) 0.028(9) 0.067(15) 0.007(9) -0.004(10) -0.005(8)
N40_1 0.060(12) 0.030(11) 0.034(12) -0.005(7) 0.023(9) 0.004(8)
C41_1 0.19(3) 0.060(16) 0.08(2) 0.039(15) 0.06(2) 0.069(17)
C42_1 0.060(16) 0.057(14) 0.16(2) -0.023(14) -0.004(14) 0.014(10)
C43_1 0.43(6) 0.08(2) 0.124(19) -0.072(18) -0.09(3) 0.14(3)
C44_1 0.31(5) 0.09(3) 0.36(4) -0.14(3) -0.19(4) 0.03(3)
C45_1 0.13(2) 0.062(15) 0.30(4) -0.03(3) 0.07(3) -0.013(19)
C46_1 0.18(3) 0.12(2) 0.33(5) 0.11(3) 0.14(4) 0.08(2)
C47_1 0.101(18) 0.069(17) 0.10(2) -0.024(16) -0.002(16) 0.025(14)
C48_1 0.23(4) 0.30(5) 0.12(2) -0.08(3) -0.07(3) 0.20(4)
C49_1 0.11(2) 0.059(17) 0.14(3) -0.017(18) 0.01(2) 0.027(15)
C50_1 0.20(4) 0.08(2) 0.40(7) 0.03(3) 0.18(4) 0.04(2)
Pd1_2 0.0322(9) 0.0224(9) 0.0240(10) -0.0009(8) 0.0024(7) -0.0054(8)
Cl1_2 0.064(4) 0.041(4) 0.028(4) 0.003(3) 0.004(3) -0.014(3)
Cl2_2 0.052(3) 0.037(3) 0.041(3) -0.003(2) -0.009(3) -0.010(3)
C2_2 0.033(12) 0.030(12) 0.016(10) -0.007(8) 0.007(9) -0.012(9)
C1_2 0.041(9) 0.028(12) 0.029(10) 0.008(8) 0.006(9) -0.013(8)
N2_2 0.032(8) 0.034(9) 0.032(9) 0.015(7) 0.017(7) 0.001(7)
C3_2 0.050(13) 0.060(15) 0.081(18) 0.046(13) 0.028(11) 0.010(11)
C4_2 0.067(14) 0.045(13) 0.037(11) 0.015(9) 0.026(9) -0.017(11)
C5_2 0.055(13) 0.063(16) 0.035(14) 0.027(11) 0.011(10) 0.004(11)
N6_2 0.035(8) 0.031(9) 0.034(10) 0.008(7) 0.012(7) -0.003(7)
C11_2 0.039(10) 0.047(11) 0.034(11) 0.013(8) 0.019(8) 0.003(9)
C12_2 0.044(12) 0.059(15) 0.064(16) 0.000(10) 0.019(10) -0.015(10)
C13_2 0.051(12) 0.092(16) 0.053(14) -0.015(11) 0.005(9) -0.029(12)
C14_2 0.051(15) 0.085(16) 0.050(15) -0.004(11) 0.003(11) 0.001(11)
C15_2 0.041(14) 0.15(2) 0.056(18) 0.012(13) -0.010(13) 0.012(13)
C16_2 0.067(14) 0.092(18) 0.082(18) 0.040(12) 0.032(14) 0.027(12)
C17_2 0.082(18) 0.075(18) 0.096(17) 0.035(13) 0.046(16) 0.014(13)
C18_2 0.15(3) 0.043(17) 0.13(2) 0.031(13) 0.04(2) 0.011(15)
C19_2 0.113(19) 0.053(14) 0.102(17) -0.026(13) 0.020(17) 0.016(13)
C20_2 0.054(13) 0.056(14) 0.084(18) -0.016(11) 0.004(13) -0.009(10)
C21_2 0.046(14) 0.093(16) 0.041(14) -0.018(11) 0.016(11) -0.014(12)
C22_2 0.065(15) 0.053(12) 0.047(13) 0.003(9) 0.007(11) 0.012(9)
C31_2 0.040(9) 0.025(9) 0.038(11) 0.004(8) 0.008(8) -0.001(8)
C32_2 0.049(10) 0.039(11) 0.035(10) -0.010(8) 0.005(9) -0.003(8)
C33_2 0.044(12) 0.036(10) 0.052(12) 0.000(8) -0.003(10) 0.001(8)
C34_2 0.054(14) 0.038(11) 0.050(12) -0.004(9) -0.010(10) 0.012(10)
C35_2 0.041(11) 0.052(11) 0.050(11) -0.010(9) 0.003(9) 0.000(8)
C36_2 0.035(10) 0.038(11) 0.055(13) -0.012(9) 0.010(9) 0.002(8)
C37_2 0.035(10) 0.062(15) 0.043(12) -0.004(10) 0.007(10) 0.012(9)
C38_2 0.046(13) 0.084(16) 0.090(17) 0.020(14) 0.007(14) -0.003(11)
C39_2 0.068(14) 0.090(16) 0.069(16) 0.000(13) 0.024(13) 0.031(13)
C40_2 0.074(15) 0.057(15) 0.038(11) -0.023(11) -0.002(11) 0.000(12)
N40_2 0.034(10) 0.036(10) 0.021(10) -0.002(7) -0.010(7) -0.011(8)
C41_2 0.027(9) 0.042(11) 0.011(9) 0.000(7) -0.010(7) -0.017(8)
C42_2 0.061(11) 0.041(11) 0.021(10) 0.006(7) -0.011(8) -0.016(8)
C43_2 0.084(14) 0.066(15) 0.051(13) -0.035(11) 0.037(10) -0.056(11)
C44_2 0.060(14) 0.10(2) 0.107(18) -0.020(16) 0.043(12) 0.003(13)
C45_2 0.030(9) 0.043(10) 0.053(12) -0.014(9) -0.008(8) -0.003(8)
C46_2 0.046(10) 0.022(10) 0.034(10) -0.001(7) -0.012(7) -0.012(8)
C47_2 0.069(14) 0.033(10) 0.024(11) -0.003(8) -0.002(9) -0.020(9)
C48_2 0.068(15) 0.038(11) 0.055(13) -0.024(10) -0.008(10) -0.007(10)
C49_2 0.10(2) 0.071(17) 0.056(16) 0.008(13) -0.009(13) -0.045(14)
C50_2 0.113(18) 0.052(17) 0.080(19) 0.024(13) -0.048(15) -0.011(13)

loop_
_atom_type_symbol
_atom_type_description
_atom_type_scat_dispersion_real
_atom_type_scat_dispersion_imag
_atom_type_scat_source
C C 0.0033 0.0016 'International Tables Vol C Tables 4.2.6.8 and 6.1.1.4'
H H 0.0000 0.0000 'International Tables Vol C Tables 4.2.6.8 and 6.1.1.4'
N N 0.0061 0.0033 'International Tables Vol C Tables 4.2.6.8 and 6.1.1.4'
Cl Cl 0.1484 0.1585 'International Tables Vol C Tables 4.2.6.8 and 6.1.1.4'
Pd Pd -0.9988 1.0072 'International Tables Vol C Tables 4.2.6.8 and 6.1.1.4'

loop_
_geom_angle_atom_site_label_1
_geom_angle_atom_site_label_2
_geom_angle_atom_site_label_3
_geom_angle
C2_1 Pd1_1 C1_1 89.6(9)
C2_1 Pd1_1 Cl2_1 176.9(7)
C1_1 Pd1_1 Cl2_1 89.5(6)
C2_1 Pd1_1 Cl1_1 86.6(7)
C1_1 Pd1_1 Cl1_1 176.2(6)
Cl2_1 Pd1_1 Cl1_1 94.3(2)
N40_1 C2_1 Pd1_1 170(2)
N2_1 C1_1 N6_1 116.2(17)
N2_1 C1_1 Pd1_1 123.0(15)
N6_1 C1_1 Pd1_1 120.6(13)
C1_1 N2_1 C3_1 124.5(16)
C1_1 N2_1 C11_1 120.7(16)
C3_1 N2_1 C11_1 113.3(15)
N2_1 C3_1 C4_1 111.1(16)
N2_1 C3_1 H3A_1 109.4
C4_1 C3_1 H3A_1 109.4
N2_1 C3_1 H3B_1 109.4
C4_1 C3_1 H3B_1 109.4
H3A_1 C3_1 H3B_1 108.0
C5_1 C4_1 C3_1 109.6(18)
C5_1 C4_1 H4A_1 109.8
C3_1 C4_1 H4A_1 109.8
C5_1 C4_1 H4B_1 109.8
C3_1 C4_1 H4B_1 109.8
H4A_1 C4_1 H4B_1 108.2
N6_1 C5_1 C4_1 109.2(16)
N6_1 C5_1 H5A_1 109.8
C4_1 C5_1 H5A_1 109.8
N6_1 C5_1 H5B_1 109.8
C4_1 C5_1 H5B_1 109.8
H5A_1 C5_1 H5B_1 108.3
C1_1 N6_1 C5_1 118.6(15)
C1_1 N6_1 C31_1 119.4(15)
C5_1 N6_1 C31_1 122.0(14)
N2_1 C11_1 C12_1 110.8(13)
N2_1 C11_1 C22_1 110.5(14)
C12_1 C11_1 C22_1 115.5(14)
N2_1 C11_1 H11_1 106.5
C12_1 C11_1 H11_1 106.5
C22_1 C11_1 H11_1 106.5
C11_1 C12_1 C13_1 113.3(15)
C11_1 C12_1 H12A_1 108.9
C13_1 C12_1 H12A_1 108.9
C11_1 C12_1 H12B_1 108.9
C13_1 C12_1 H12B_1 108.9
H12A_1 C12_1 H12B_1 107.7
C14_1 C13_1 C12_1 116.0(15)
C14_1 C13_1 H13A_1 108.3
C12_1 C13_1 H13A_1 108.3
C14_1 C13_1 H13B_1 108.3
C12_1 C13_1 H13B_1 108.3
H13A_1 C13_1 H13B_1 107.4
C13_1 C14_1 C15_1 110.8(15)
C13_1 C14_1 H14A_1 109.5
C15_1 C14_1 H14A_1 109.5
C13_1 C14_1 H14B_1 109.5
C15_1 C14_1 H14B_1 109.5
H14A_1 C14_1 H14B_1 108.1
C16_1 C15_1 C14_1 112.7(17)
C16_1 C15_1 H15A_1 109.0
C14_1 C15_1 H15A_1 109.0
C16_1 C15_1 H15B_1 109.0
C14_1 C15_1 H15B_1 109.0
H15A_1 C15_1 H15B_1 107.8
C17_1 C16_1 C15_1 116.2(18)
C17_1 C16_1 H16A_1 108.2
C15_1 C16_1 H16A_1 108.2
C17_1 C16_1 H16B_1 108.2
C15_1 C16_1 H16B_1 108.2
H16A_1 C16_1 H16B_1 107.4
C16_1 C17_1 C18_1 115.0(19)
C16_1 C17_1 H17A_1 108.5
C18_1 C17_1 H17A_1 108.5
C16_1 C17_1 H17B_1 108.5
C18_1 C17_1 H17B_1 108.5
H17A_1 C17_1 H17B_1 107.5
C19_1 C18_1 C17_1 113.4(18)
C19_1 C18_1 H18A_1 108.9
C17_1 C18_1 H18A_1 108.9
C19_1 C18_1 H18B_1 108.9
C17_1 C18_1 H18B_1 108.9
H18A_1 C18_1 H18B_1 107.7
C18_1 C19_1 C20_1 115.2(17)
C18_1 C19_1 H19A_1 108.5
C20_1 C19_1 H19A_1 108.5
C18_1 C19_1 H19B_1 108.5
C20_1 C19_1 H19B_1 108.5
H19A_1 C19_1 H19B_1 107.5
C21_1 C20_1 C19_1 115.8(16)
C21_1 C20_1 H20A_1 108.3
C19_1 C20_1 H20A_1 108.3
C21_1 C20_1 H20B_1 108.3
C19_1 C20_1 H20B_1 108.3
H20A_1 C20_1 H20B_1 107.4
C20_1 C21_1 C22_1 112.7(16)
C20_1 C21_1 H21A_1 109.1
C22_1 C21_1 H21A_1 109.1
C20_1 C21_1 H21B_1 109.1
C22_1 C21_1 H21B_1 109.1
H21A_1 C21_1 H21B_1 107.8
C21_1 C22_1 C11_1 114.5(15)
C21_1 C22_1 H22A_1 108.6
C11_1 C22_1 H22A_1 108.6
C21_1 C22_1 H22B_1 108.6
C11_1 C22_1 H22B_1 108.6
H22A_1 C22_1 H22B_1 107.6
N6_1 C31_1 C36_1 115.0(14)
N6_1 C31_1 C32_1 118.6(14)
C36_1 C31_1 C32_1 104.2(14)
N6_1 C31_1 H31_1 106.0
C36_1 C31_1 H31_1 106.0
C32_1 C31_1 H31_1 106.0
C40_1 C32_1 C33_1 114.0(15)
C40_1 C32_1 C31_1 112.1(14)
C33_1 C32_1 C31_1 110.4(14)
C40_1 C32_1 C37_1 118.3(15)
C33_1 C32_1 C37_1 101.9(14)
C31_1 C32_1 C37_1 98.7(14)
C32_1 C33_1 C34_1 104.1(14)
C32_1 C33_1 H33A_1 110.9
C34_1 C33_1 H33A_1 110.9
C32_1 C33_1 H33B_1 110.9
C34_1 C33_1 H33B_1 110.9
H33A_1 C33_1 H33B_1 109.0
C33_1 C34_1 C35_1 101.6(13)
C33_1 C34_1 H34A_1 111.4
C35_1 C34_1 H34A_1 111.4
C33_1 C34_1 H34B_1 111.4
C35_1 C34_1 H34B_1 111.4
H34A_1 C34_1 H34B_1 109.3
C37_1 C35_1 C36_1 104.0(15)
C37_1 C35_1 C34_1 103.2(15)
C36_1 C35_1 C34_1 105.9(15)
C37_1 C35_1 H35_1 114.2
C36_1 C35_1 H35_1 114.2
C34_1 C35_1 H35_1 114.2
C35_1 C36_1 C31_1 101.6(14)
C35_1 C36_1 H36A_1 111.5
C31_1 C36_1 H36A_1 111.5
C35_1 C36_1 H36B_1 111.5
C31_1 C36_1 H36B_1 111.5
H36A_1 C36_1 H36B_1 109.3
C35_1 C37_1 C38_1 113.3(16)
C35_1 C37_1 C39_1 115.4(16)
C38_1 C37_1 C39_1 106.8(15)
C35_1 C37_1 C32_1 93.7(14)
C38_1 C37_1 C32_1 114.8(16)
C39_1 C37_1 C32_1 112.8(16)
C37_1 C38_1 H38A_1 109.5
C37_1 C38_1 H38B_1 109.5
H38A_1 C38_1 H38B_1 109.5
C37_1 C38_1 H38C_1 109.5
H38A_1 C38_1 H38C_1 109.5
H38B_1 C38_1 H38C_1 109.5
C37_1 C39_1 H39A_1 109.5
C37_1 C39_1 H39B_1 109.5
H39A_1 C39_1 H39B_1 109.5
C37_1 C39_1 H39C_1 109.5
H39A_1 C39_1 H39C_1 109.5
H39B_1 C39_1 H39C_1 109.5
C32_1 C40_1 H40A_1 109.5
C32_1 C40_1 H40B_1 109.5
H40A_1 C40_1 H40B_1 109.5
C32_1 C40_1 H40C_1 109.5
H40A_1 C40_1 H40C_1 109.5
H40B_1 C40_1 H40C_1 109.5
C2_1 N40_1 C41_1 171(3)
C46_1 C41_1 N40_1 112(3)
C46_1 C41_1 C42_1 106(3)
N40_1 C41_1 C42_1 111(2)
C46_1 C41_1 H41_1 108.9
N40_1 C41_1 H41_1 108.9
C42_1 C41_1 H41_1 108.9
C50_1 C42_1 C47_1 128(3)
C50_1 C42_1 C41_1 119(3)
C47_1 C42_1 C41_1 101(3)
C50_1 C42_1 C43_1 104(4)
C47_1 C42_1 C43_1 97(2)
C41_1 C42_1 C43_1 104(3)
C44_1 C43_1 C42_1 102(4)
C44_1 C43_1 H43A_1 111.4
C42_1 C43_1 H43A_1 111.4
C44_1 C43_1 H43B_1 111.4
C42_1 C43_1 H43B_1 111.4
H43A_1 C43_1 H43B_1 109.2
C43_1 C44_1 C45_1 107(3)
C43_1 C44_1 H44A_1 110.2
C45_1 C44_1 H44A_1 110.2
C43_1 C44_1 H44B_1 110.2
C45_1 C44_1 H44B_1 110.2
H44A_1 C44_1 H44B_1 108.5
C47_1 C45_1 C46_1 103(3)
C47_1 C45_1 C44_1 94(4)
C46_1 C45_1 C44_1 94(3)
C47_1 C45_1 H45_1 120.2
C46_1 C45_1 H45_1 120.2
C44_1 C45_1 H45_1 120.2
C41_1 C46_1 C45_1 106(3)
C41_1 C46_1 H46A_1 110.5
C45_1 C46_1 H46A_1 110.5
C41_1 C46_1 H46B_1 110.5
C45_1 C46_1 H46B_1 110.5
H46A_1 C46_1 H46B_1 108.7
C45_1 C47_1 C42_1 104(3)
C45_1 C47_1 C48_1 106(4)
C42_1 C47_1 C48_1 110(3)
C45_1 C47_1 C49_1 120(3)
C42_1 C47_1 C49_1 112(3)
C48_1 C47_1 C49_1 105(3)
C47_1 C48_1 H48A_1 109.5
C47_1 C48_1 H48B_1 109.5
H48A_1 C48_1 H48B_1 109.5
C47_1 C48_1 H48C_1 109.5
H48A_1 C48_1 H48C_1 109.5
H48B_1 C48_1 H48C_1 109.5
C47_1 C49_1 H49A_1 109.5
C47_1 C49_1 H49B_1 109.5
H49A_1 C49_1 H49B_1 109.5
C47_1 C49_1 H49C_1 109.5
H49A_1 C49_1 H49C_1 109.5
H49B_1 C49_1 H49C_1 109.5
C42_1 C50_1 H50A_1 109.5
C42_1 C50_1 H50B_1 109.5
H50A_1 C50_1 H50B_1 109.5
C42_1 C50_1 H50C_1 109.5
H50A_1 C50_1 H50C_1 109.5
H50B_1 C50_1 H50C_1 109.5
C2_2 Pd1_2 C1_2 92.1(9)
C2_2 Pd1_2 Cl2_2 178.9(7)
C1_2 Pd1_2 Cl2_2 89.1(6)
C2_2 Pd1_2 Cl1_2 85.3(6)
C1_2 Pd1_2 Cl1_2 177.0(6)
Cl2_2 Pd1_2 Cl1_2 93.6(2)
N40_2 C2_2 Pd1_2 178(2)
N6_2 C1_2 N2_2 121.5(18)
N6_2 C1_2 Pd1_2 121.3(14)
N2_2 C1_2 Pd1_2 117.2(15)
C1_2 N2_2 C11_2 123.2(16)
C1_2 N2_2 C3_2 119.1(16)
C11_2 N2_2 C3_2 117.8(14)
C4_2 C3_2 N2_2 110.3(17)
C4_2 C3_2 H3A_2 109.6
N2_2 C3_2 H3A_2 109.6
C4_2 C3_2 H3B_2 109.6
N2_2 C3_2 H3B_2 109.6
H3A_2 C3_2 H3B_2 108.1
C5_2 C4_2 C3_2 107.8(18)
C5_2 C4_2 H4A_2 110.1
C3_2 C4_2 H4A_2 110.1
C5_2 C4_2 H4B_2 110.1
C3_2 C4_2 H4B_2 110.1
H4A_2 C4_2 H4B_2 108.5
C4_2 C5_2 N6_2 112.6(17)
C4_2 C5_2 H5A_2 109.1
N6_2 C5_2 H5A_2 109.1
C4_2 C5_2 H5B_2 109.1
N6_2 C5_2 H5B_2 109.1
H5A_2 C5_2 H5B_2 107.8
C1_2 N6_2 C31_2 120.8(16)
C1_2 N6_2 C5_2 120.6(16)
C31_2 N6_2 C5_2 117.9(16)
N2_2 C11_2 C22_2 110.3(15)
N2_2 C11_2 C12_2 111.2(16)
C22_2 C11_2 C12_2 109.8(16)
N2_2 C11_2 H11_2 108.5
C22_2 C11_2 H11_2 108.5
C12_2 C11_2 H11_2 108.5
C13_2 C12_2 C11_2 118.0(18)
C13_2 C12_2 H12A_2 107.8
C11_2 C12_2 H12A_2 107.8
C13_2 C12_2 H12B_2 107.8
C11_2 C12_2 H12B_2 107.8
H12A_2 C12_2 H12B_2 107.1
C14_2 C13_2 C12_2 118.2(19)
C14_2 C13_2 H13A_2 107.8
C12_2 C13_2 H13A_2 107.8
C14_2 C13_2 H13B_2 107.8
C12_2 C13_2 H13B_2 107.8
H13A_2 C13_2 H13B_2 107.1
C13_2 C14_2 C15_2 115(2)
C13_2 C14_2 H14A_2 108.5
C15_2 C14_2 H14A_2 108.5
C13_2 C14_2 H14B_2 108.5
C15_2 C14_2 H14B_2 108.5
H14A_2 C14_2 H14B_2 107.5
C16_2 C15_2 C14_2 114.4(19)
C16_2 C15_2 H15A_2 108.7
C14_2 C15_2 H15A_2 108.7
C16_2 C15_2 H15B_2 108.7
C14_2 C15_2 H15B_2 108.7
H15A_2 C15_2 H15B_2 107.6
C15_2 C16_2 C17_2 113(2)
C15_2 C16_2 H16A_2 108.9
C17_2 C16_2 H16A_2 108.9
C15_2 C16_2 H16B_2 108.9
C17_2 C16_2 H16B_2 108.9
H16A_2 C16_2 H16B_2 107.7
C16_2 C17_2 C18_2 116(2)
C16_2 C17_2 H17A_2 108.3
C18_2 C17_2 H17A_2 108.3
C16_2 C17_2 H17B_2 108.3
C18_2 C17_2 H17B_2 108.3
H17A_2 C17_2 H17B_2 107.4
C17_2 C18_2 C19_2 115(2)
C17_2 C18_2 H18A_2 108.6
C19_2 C18_2 H18A_2 108.6
C17_2 C18_2 H18B_2 108.6
C19_2 C18_2 H18B_2 108.6
H18A_2 C18_2 H18B_2 107.6
C20_2 C19_2 C18_2 115(2)
C20_2 C19_2 H19A_2 108.4
C18_2 C19_2 H19A_2 108.4
C20_2 C19_2 H19B_2 108.4
C18_2 C19_2 H19B_2 108.4
H19A_2 C19_2 H19B_2 107.5
C21_2 C20_2 C19_2 111(2)
C21_2 C20_2 H20A_2 109.5
C19_2 C20_2 H20A_2 109.5
C21_2 C20_2 H20B_2 109.5
C19_2 C20_2 H20B_2 109.5
H20A_2 C20_2 H20B_2 108.1
C22_2 C21_2 C20_2 114.6(19)
C22_2 C21_2 H21A_2 108.6
C20_2 C21_2 H21A_2 108.6
C22_2 C21_2 H21B_2 108.6
C20_2 C21_2 H21B_2 108.6
H21A_2 C21_2 H21B_2 107.6
C21_2 C22_2 C11_2 116.3(19)
C21_2 C22_2 H22A_2 108.2
C11_2 C22_2 H22A_2 108.2
C21_2 C22_2 H22B_2 108.2
C11_2 C22_2 H22B_2 108.2
H22A_2 C22_2 H22B_2 107.4
N6_2 C31_2 C32_2 120.4(15)
N6_2 C31_2 C36_2 115.2(15)
C32_2 C31_2 C36_2 103.6(14)
N6_2 C31_2 H31_2 105.5
C32_2 C31_2 H31_2 105.5
C36_2 C31_2 H31_2 105.5
C40_2 C32_2 C33_2 113.7(16)
C40_2 C32_2 C31_2 112.6(16)
C33_2 C32_2 C31_2 112.4(16)
C40_2 C32_2 C37_2 117.8(17)
C33_2 C32_2 C37_2 100.4(16)
C31_2 C32_2 C37_2 98.6(15)
C32_2 C33_2 C34_2 104.9(15)
C32_2 C33_2 H33A_2 110.8
C34_2 C33_2 H33A_2 110.8
C32_2 C33_2 H33B_2 110.8
C34_2 C33_2 H33B_2 110.8
H33A_2 C33_2 H33B_2 108.8
C33_2 C34_2 C35_2 101.4(16)
C33_2 C34_2 H34A_2 111.5
C35_2 C34_2 H34A_2 111.5
C33_2 C34_2 H34B_2 111.5
C35_2 C34_2 H34B_2 111.5
H34A_2 C34_2 H34B_2 109.3
C37_2 C35_2 C36_2 102.6(17)
C37_2 C35_2 C34_2 104.4(17)
C36_2 C35_2 C34_2 108.6(17)
C37_2 C35_2 H35_2 113.5
C36_2 C35_2 H35_2 113.5
C34_2 C35_2 H35_2 113.4
C35_2 C36_2 C31_2 101.5(14)
C35_2 C36_2 H36A_2 111.5
C31_2 C36_2 H36A_2 111.5
C35_2 C36_2 H36B_2 111.5
C31_2 C36_2 H36B_2 111.5
H36A_2 C36_2 H36B_2 109.3
C35_2 C37_2 C39_2 115.1(19)
C35_2 C37_2 C38_2 116(2)
C39_2 C37_2 C38_2 104.6(18)
C35_2 C37_2 C32_2 92.8(16)
C39_2 C37_2 C32_2 113(2)
C38_2 C37_2 C32_2 115.6(18)
C37_2 C38_2 H38A_2 109.5
C37_2 C38_2 H38B_2 109.5
H38A_2 C38_2 H38B_2 109.5
C37_2 C38_2 H38C_2 109.5
H38A_2 C38_2 H38C_2 109.5
H38B_2 C38_2 H38C_2 109.5
C37_2 C39_2 H39A_2 109.5
C37_2 C39_2 H39B_2 109.5
H39A_2 C39_2 H39B_2 109.5
C37_2 C39_2 H39C_2 109.5
H39A_2 C39_2 H39C_2 109.5
H39B_2 C39_2 H39C_2 109.5
C32_2 C40_2 H40A_2 109.5
C32_2 C40_2 H40B_2 109.5
H40A_2 C40_2 H40B_2 109.5
C32_2 C40_2 H40C_2 109.5
H40A_2 C40_2 H40C_2 109.5
H40B_2 C40_2 H40C_2 109.5
C2_2 N40_2 C41_2 169(2)
N40_2 C41_2 C42_2 114.1(15)
N40_2 C41_2 C46_2 115.8(15)
C42_2 C41_2 C46_2 103.7(14)
N40_2 C41_2 H41_2 107.6
C42_2 C41_2 H41_2 107.6
C46_2 C41_2 H41_2 107.6
C41_2 C42_2 C47_2 103.3(15)
C41_2 C42_2 C50_2 112.6(17)
C47_2 C42_2 C50_2 118.9(17)
C41_2 C42_2 C43_2 106.5(16)
C47_2 C42_2 C43_2 100.8(16)
C50_2 C42_2 C43_2 113.2(18)
C44_2 C43_2 C42_2 102.6(16)
C44_2 C43_2 H43A_2 111.3
C42_2 C43_2 H43A_2 111.3
C44_2 C43_2 H43B_2 111.3
C42_2 C43_2 H43B_2 111.3
H43A_2 C43_2 H43B_2 109.2
C45_2 C44_2 C43_2 103.1(17)
C45_2 C44_2 H44A_2 111.1
C43_2 C44_2 H44A_2 111.1
C45_2 C44_2 H44B_2 111.1
C43_2 C44_2 H44B_2 111.1
H44A_2 C44_2 H44B_2 109.1
C44_2 C45_2 C46_2 109.0(16)
C44_2 C45_2 C47_2 102.1(17)
C46_2 C45_2 C47_2 104.8(15)
C44_2 C45_2 H45_2 113.3
C46_2 C45_2 H45_2 113.3
C47_2 C45_2 H45_2 113.3
C45_2 C46_2 C41_2 101.3(13)
C45_2 C46_2 H46A_2 111.5
C41_2 C46_2 H46A_2 111.5
C45_2 C46_2 H46B_2 111.5
C41_2 C46_2 H46B_2 111.5
H46A_2 C46_2 H46B_2 109.3
C49_2 C47_2 C42_2 115.9(19)
C49_2 C47_2 C45_2 117(2)
C42_2 C47_2 C45_2 92.2(14)
C49_2 C47_2 C48_2 106.4(19)
C42_2 C47_2 C48_2 112.2(18)
C45_2 C47_2 C48_2 113.4(17)
C47_2 C48_2 H48A_2 109.5
C47_2 C48_2 H48B_2 109.5
H48A_2 C48_2 H48B_2 109.5
C47_2 C48_2 H48C_2 109.5
H48A_2 C48_2 H48C_2 109.5
H48B_2 C48_2 H48C_2 109.5
C47_2 C49_2 H49A_2 109.5
C47_2 C49_2 H49B_2 109.5
H49A_2 C49_2 H49B_2 109.5
C47_2 C49_2 H49C_2 109.5
H49A_2 C49_2 H49C_2 109.5
H49B_2 C49_2 H49C_2 109.5
C42_2 C50_2 H50A_2 109.5
C42_2 C50_2 H50B_2 109.5
H50A_2 C50_2 H50B_2 109.5
C42_2 C50_2 H50C_2 109.5
H50A_2 C50_2 H50C_2 109.5
H50B_2 C50_2 H50C_2 109.5

loop_
_geom_bond_atom_site_label_1
_geom_bond_atom_site_label_2
_geom_bond_distance
Pd1_1 C2_1 1.91(2)
Pd1_1 C1_1 1.98(2)
Pd1_1 Cl2_1 2.316(6)
Pd1_1 Cl1_1 2.363(6)
C2_1 N40_1 1.15(3)
C1_1 N2_1 1.33(2)
C1_1 N6_1 1.37(2)
N2_1 C3_1 1.46(2)
N2_1 C11_1 1.50(2)
C3_1 C4_1 1.51(3)
C3_1 H3A_1 0.9900
C3_1 H3B_1 0.9900
C4_1 C5_1 1.43(2)
C4_1 H4A_1 0.9900
C4_1 H4B_1 0.9900
C5_1 N6_1 1.42(2)
C5_1 H5A_1 0.9900
C5_1 H5B_1 0.9900
N6_1 C31_1 1.49(2)
C11_1 C12_1 1.51(2)
C11_1 C22_1 1.52(2)
C11_1 H11_1 1.0000
C12_1 C13_1 1.57(2)
C12_1 H12A_1 0.9900
C12_1 H12B_1 0.9900
C13_1 C14_1 1.51(2)
C13_1 H13A_1 0.9900
C13_1 H13B_1 0.9900
C14_1 C15_1 1.53(2)
C14_1 H14A_1 0.9900
C14_1 H14B_1 0.9900
C15_1 C16_1 1.53(3)
C15_1 H15A_1 0.9900
C15_1 H15B_1 0.9900
C16_1 C17_1 1.52(3)
C16_1 H16A_1 0.9900
C16_1 H16B_1 0.9900
C17_1 C18_1 1.53(3)
C17_1 H17A_1 0.9900
C17_1 H17B_1 0.9900
C18_1 C19_1 1.49(3)
C18_1 H18A_1 0.9900
C18_1 H18B_1 0.9900
C19_1 C20_1 1.56(2)
C19_1 H19A_1 0.9900
C19_1 H19B_1 0.9900
C20_1 C21_1 1.51(3)
C20_1 H20A_1 0.9900
C20_1 H20B_1 0.9900
C21_1 C22_1 1.52(2)
C21_1 H21A_1 0.9900
C21_1 H21B_1 0.9900
C22_1 H22A_1 0.9900
C22_1 H22B_1 0.9900
C31_1 C36_1 1.54(2)
C31_1 C32_1 1.55(2)
C31_1 H31_1 1.0000
C32_1 C40_1 1.51(2)
C32_1 C33_1 1.52(2)
C32_1 C37_1 1.56(2)
C33_1 C34_1 1.55(3)
C33_1 H33A_1 0.9900
C33_1 H33B_1 0.9900
C34_1 C35_1 1.57(2)
C34_1 H34A_1 0.9900
C34_1 H34B_1 0.9900
C35_1 C37_1 1.51(2)
C35_1 C36_1 1.54(2)
C35_1 H35_1 1.0000
C36_1 H36A_1 0.9900
C36_1 H36B_1 0.9900
C37_1 C38_1 1.51(3)
C37_1 C39_1 1.55(2)
C38_1 H38A_1 0.9800
C38_1 H38B_1 0.9800
C38_1 H38C_1 0.9800
C39_1 H39A_1 0.9800
C39_1 H39B_1 0.9800
C39_1 H39C_1 0.9800
C40_1 H40A_1 0.9800
C40_1 H40B_1 0.9800
C40_1 H40C_1 0.9800
N40_1 C41_1 1.49(3)
C41_1 C46_1 1.33(4)
C41_1 C42_1 1.54(4)
C41_1 H41_1 1.0000
C42_1 C50_1 1.41(4)
C42_1 C47_1 1.43(4)
C42_1 C43_1 1.60(4)
C43_1 C44_1 1.38(6)
C43_1 H43A_1 0.9900
C43_1 H43B_1 0.9900
C44_1 C45_1 1.66(6)
C44_1 H44A_1 0.9900
C44_1 H44B_1 0.9900
C45_1 C47_1 1.38(4)
C45_1 C46_1 1.58(4)
C45_1 H45_1 1.0000
C46_1 H46A_1 0.9900
C46_1 H46B_1 0.9900
C47_1 C48_1 1.48(4)
C47_1 C49_1 1.53(4)
C48_1 H48A_1 0.9800
C48_1 H48B_1 0.9800
C48_1 H48C_1 0.9800
C49_1 H49A_1 0.9800
C49_1 H49B_1 0.9800
C49_1 H49C_1 0.9800
C50_1 H50A_1 0.9800
C50_1 H50B_1 0.9800
C50_1 H50C_1 0.9800
Pd1_2 C2_2 1.89(2)
Pd1_2 C1_2 2.027(19)
Pd1_2 Cl2_2 2.317(6)
Pd1_2 Cl1_2 2.364(6)
C2_2 N40_2 1.14(2)
C1_2 N6_2 1.30(2)
C1_2 N2_2 1.34(2)
N2_2 C11_2 1.48(2)
N2_2 C3_2 1.51(2)
C3_2 C4_2 1.45(3)
C3_2 H3A_2 0.9900
C3_2 H3B_2 0.9900
C4_2 C5_2 1.44(2)
C4_2 H4A_2 0.9900
C4_2 H4B_2 0.9900
C5_2 N6_2 1.50(2)
C5_2 H5A_2 0.9900
C5_2 H5B_2 0.9900
N6_2 C31_2 1.48(2)
C11_2 C22_2 1.50(2)
C11_2 C12_2 1.56(3)
C11_2 H11_2 1.0000
C12_2 C13_2 1.47(3)
C12_2 H12A_2 0.9900
C12_2 H12B_2 0.9900
C13_2 C14_2 1.45(3)
C13_2 H13A_2 0.9900
C13_2 H13B_2 0.9900
C14_2 C15_2 1.56(3)
C14_2 H14A_2 0.9900
C14_2 H14B_2 0.9900
C15_2 C16_2 1.50(3)
C15_2 H15A_2 0.9900
C15_2 H15B_2 0.9900
C16_2 C17_2 1.50(3)
C16_2 H16A_2 0.9900
C16_2 H16B_2 0.9900
C17_2 C18_2 1.52(4)
C17_2 H17A_2 0.9900
C17_2 H17B_2 0.9900
C18_2 C19_2 1.53(3)
C18_2 H18A_2 0.9900
C18_2 H18B_2 0.9900
C19_2 C20_2 1.53(3)
C19_2 H19A_2 0.9900
C19_2 H19B_2 0.9900
C20_2 C21_2 1.51(3)
C20_2 H20A_2 0.9900
C20_2 H20B_2 0.9900
C21_2 C22_2 1.49(3)
C21_2 H21A_2 0.9900
C21_2 H21B_2 0.9900
C22_2 H22A_2 0.9900
C22_2 H22B_2 0.9900
C31_2 C32_2 1.53(2)
C31_2 C36_2 1.57(2)
C31_2 H31_2 1.0000
C32_2 C40_2 1.52(2)
C32_2 C33_2 1.52(2)
C32_2 C37_2 1.57(3)
C33_2 C34_2 1.54(2)
C33_2 H33A_2 0.9900
C33_2 H33B_2 0.9900
C34_2 C35_2 1.54(2)
C34_2 H34A_2 0.9900
C34_2 H34B_2 0.9900
C35_2 C37_2 1.52(3)
C35_2 C36_2 1.52(2)
C35_2 H35_2 1.0000
C36_2 H36A_2 0.9900
C36_2 H36B_2 0.9900
C37_2 C39_2 1.52(3)
C37_2 C38_2 1.54(3)
C38_2 H38A_2 0.9800
C38_2 H38B_2 0.9800
C38_2 H38C_2 0.9800
C39_2 H39A_2 0.9800
C39_2 H39B_2 0.9800
C39_2 H39C_2 0.9800
C40_2 H40A_2 0.9800
C40_2 H40B_2 0.9800
C40_2 H40C_2 0.9800
N40_2 C41_2 1.44(2)
C41_2 C42_2 1.51(2)
C41_2 C46_2 1.57(2)
C41_2 H41_2 1.0000
C42_2 C47_2 1.53(3)
C42_2 C50_2 1.55(3)
C42_2 C43_2 1.55(3)
C43_2 C44_2 1.55(3)
C43_2 H43A_2 0.9900
C43_2 H43B_2 0.9900
C44_2 C45_2 1.49(3)
C44_2 H44A_2 0.9900
C44_2 H44B_2 0.9900
C45_2 C46_2 1.49(2)
C45_2 C47_2 1.56(3)
C45_2 H45_2 1.0000
C46_2 H46A_2 0.9900
C46_2 H46B_2 0.9900
C47_2 C49_2 1.51(3)
C47_2 C48_2 1.57(3)
C48_2 H48A_2 0.9800
C48_2 H48B_2 0.9800
C48_2 H48C_2 0.9800
C49_2 H49A_2 0.9800
C49_2 H49B_2 0.9800
C49_2 H49C_2 0.9800
C50_2 H50A_2 0.9800
C50_2 H50B_2 0.9800
C50_2 H50C_2 0.9800

loop_
_geom_torsion_atom_site_label_1
_geom_torsion_atom_site_label_2
_geom_torsion_atom_site_label_3
_geom_torsion_atom_site_label_4
_geom_torsion
C1_1 Pd1_1 C2_1 N40_1 -141(12)
Cl2_1 Pd1_1 C2_1 N40_1 -67(20)
Cl1_1 Pd1_1 C2_1 N40_1 40(12)
C2_1 Pd1_1 C1_1 N2_1 -78.8(18)
Cl2_1 Pd1_1 C1_1 N2_1 104.2(17)
Cl1_1 Pd1_1 C1_1 N2_1 -71(10)
C2_1 Pd1_1 C1_1 N6_1 106.2(17)
Cl2_1 Pd1_1 C1_1 N6_1 -70.9(16)
Cl1_1 Pd1_1 C1_1 N6_1 114(9)
N6_1 C1_1 N2_1 C3_1 -19(3)
Pd1_1 C1_1 N2_1 C3_1 166.3(16)
N6_1 C1_1 N2_1 C11_1 176.2(16)
Pd1_1 C1_1 N2_1 C11_1 1(3)
C1_1 N2_1 C3_1 C4_1 5(3)
C11_1 N2_1 C3_1 C4_1 170.9(17)
N2_1 C3_1 C4_1 C5_1 36(3)
C3_1 C4_1 C5_1 N6_1 -62(2)
N2_1 C1_1 N6_1 C5_1 -10(3)
Pd1_1 C1_1 N6_1 C5_1 165.1(13)
N2_1 C1_1 N6_1 C31_1 170.4(16)
Pd1_1 C1_1 N6_1 C31_1 -14(2)
C4_1 C5_1 N6_1 C1_1 51(2)
C4_1 C5_1 N6_1 C31_1 -129.5(18)
C1_1 N2_1 C11_1 C12_1 105(2)
C3_1 N2_1 C11_1 C12_1 -61(2)
C1_1 N2_1 C11_1 C22_1 -125.3(18)
C3_1 N2_1 C11_1 C22_1 67.9(19)
N2_1 C11_1 C12_1 C13_1 -169.0(14)
C22_1 C11_1 C12_1 C13_1 64(2)
C11_1 C12_1 C13_1 C14_1 64(2)
C12_1 C13_1 C14_1 C15_1 -174.8(16)
C13_1 C14_1 C15_1 C16_1 73(2)
C14_1 C15_1 C16_1 C17_1 68(2)
C15_1 C16_1 C17_1 C18_1 -147.8(18)
C16_1 C17_1 C18_1 C19_1 66(2)
C17_1 C18_1 C19_1 C20_1 65(3)
C18_1 C19_1 C20_1 C21_1 -172.9(17)
C19_1 C20_1 C21_1 C22_1 65(2)
C20_1 C21_1 C22_1 C11_1 78(2)
N2_1 C11_1 C22_1 C21_1 84.5(18)
C12_1 C11_1 C22_1 C21_1 -148.7(16)
C1_1 N6_1 C31_1 C36_1 128.4(18)
C5_1 N6_1 C31_1 C36_1 -51(2)
C1_1 N6_1 C31_1 C32_1 -107.4(19)
C5_1 N6_1 C31_1 C32_1 73(2)
N6_1 C31_1 C32_1 C40_1 65(2)
C36_1 C31_1 C32_1 C40_1 -165.7(16)
N6_1 C31_1 C32_1 C33_1 -63.4(19)
C36_1 C31_1 C32_1 C33_1 66.0(17)
N6_1 C31_1 C32_1 C37_1 -169.7(15)
C36_1 C31_1 C32_1 C37_1 -40.2(16)
C40_1 C32_1 C33_1 C34_1 164.5(15)
C31_1 C32_1 C33_1 C34_1 -68.2(18)
C37_1 C32_1 C33_1 C34_1 35.8(17)
C32_1 C33_1 C34_1 C35_1 -1.7(18)
C33_1 C34_1 C35_1 C37_1 -34.5(18)
C33_1 C34_1 C35_1 C36_1 74.4(16)
C37_1 C35_1 C36_1 C31_1 31.6(18)
C34_1 C35_1 C36_1 C31_1 -76.8(16)
N6_1 C31_1 C36_1 C35_1 137.9(15)
C32_1 C31_1 C36_1 C35_1 6.3(17)
C36_1 C35_1 C37_1 C38_1 63.4(19)
C34_1 C35_1 C37_1 C38_1 173.8(16)
C36_1 C35_1 C37_1 C39_1 -173.0(15)
C34_1 C35_1 C37_1 C39_1 -63(2)
C36_1 C35_1 C37_1 C32_1 -55.7(17)
C34_1 C35_1 C37_1 C32_1 54.7(16)
C40_1 C32_1 C37_1 C35_1 178.5(16)
C33_1 C32_1 C37_1 C35_1 -55.6(16)
C31_1 C32_1 C37_1 C35_1 57.6(15)
C40_1 C32_1 C37_1 C38_1 61(2)
C33_1 C32_1 C37_1 C38_1 -173.4(16)
C31_1 C32_1 C37_1 C38_1 -60.2(18)
C40_1 C32_1 C37_1 C39_1 -62(2)
C33_1 C32_1 C37_1 C39_1 63.9(18)
C31_1 C32_1 C37_1 C39_1 177.1(15)
Pd1_1 C2_1 N40_1 C41_1 39(24)
C2_1 N40_1 C41_1 C46_1 -165(14)
C2_1 N40_1 C41_1 C42_1 -46(16)
C46_1 C41_1 C42_1 C50_1 -178(4)
N40_1 C41_1 C42_1 C50_1 60(5)
C46_1 C41_1 C42_1 C47_1 -33(4)
N40_1 C41_1 C42_1 C47_1 -156(3)
C46_1 C41_1 C42_1 C43_1 67(4)
N40_1 C41_1 C42_1 C43_1 -56(3)
C50_1 C42_1 C43_1 C44_1 168(4)
C47_1 C42_1 C43_1 C44_1 35(4)
C41_1 C42_1 C43_1 C44_1 -67(4)
C42_1 C43_1 C44_1 C45_1 -4(5)
C43_1 C44_1 C45_1 C47_1 -30(4)
C43_1 C44_1 C45_1 C46_1 73(4)
N40_1 C41_1 C46_1 C45_1 131(3)
C42_1 C41_1 C46_1 C45_1 9(5)
C47_1 C45_1 C46_1 C41_1 19(5)
C44_1 C45_1 C46_1 C41_1 -76(4)
C46_1 C45_1 C47_1 C42_1 -40(4)
C44_1 C45_1 C47_1 C42_1 55(3)
C46_1 C45_1 C47_1 C48_1 76(4)
C44_1 C45_1 C47_1 C48_1 171(3)
C46_1 C45_1 C47_1 C49_1 -166(3)
C44_1 C45_1 C47_1 C49_1 -71(4)
C50_1 C42_1 C47_1 C45_1 -175(4)
C41_1 C42_1 C47_1 C45_1 45(4)
C43_1 C42_1 C47_1 C45_1 -60(4)
C50_1 C42_1 C47_1 C48_1 72(5)
C41_1 C42_1 C47_1 C48_1 -68(4)
C43_1 C42_1 C47_1 C48_1 -174(3)
C50_1 C42_1 C47_1 C49_1 -44(5)
C41_1 C42_1 C47_1 C49_1 176(3)
C43_1 C42_1 C47_1 C49_1 70(4)
C1_2 Pd1_2 C2_2 N40_2 -167(47)
Cl2_2 Pd1_2 C2_2 N40_2 14(76)
Cl1_2 Pd1_2 C2_2 N40_2 15(47)
C2_2 Pd1_2 C1_2 N6_2 -79.0(18)
Cl2_2 Pd1_2 C1_2 N6_2 101.0(17)
Cl1_2 Pd1_2 C1_2 N6_2 -54(14)
C2_2 Pd1_2 C1_2 N2_2 100.2(17)
Cl2_2 Pd1_2 C1_2 N2_2 -79.8(16)
Cl1_2 Pd1_2 C1_2 N2_2 126(12)
N6_2 C1_2 N2_2 C11_2 176.0(18)
Pd1_2 C1_2 N2_2 C11_2 -3(3)
N6_2 C1_2 N2_2 C3_2 -5(3)
Pd1_2 C1_2 N2_2 C3_2 176.1(15)
C1_2 N2_2 C3_2 C4_2 35(3)
C11_2 N2_2 C3_2 C4_2 -145.8(18)
N2_2 C3_2 C4_2 C5_2 -58(2)
C3_2 C4_2 C5_2 N6_2 54(2)
N2_2 C1_2 N6_2 C31_2 -171.2(17)
Pd1_2 C1_2 N6_2 C31_2 8(3)
N2_2 C1_2 N6_2 C5_2 0(3)
Pd1_2 C1_2 N6_2 C5_2 178.7(14)
C4_2 C5_2 N6_2 C1_2 -25(3)
C4_2 C5_2 N6_2 C31_2 145.6(17)
C1_2 N2_2 C11_2 C22_2 -118(2)
C3_2 N2_2 C11_2 C22_2 63(2)
C1_2 N2_2 C11_2 C12_2 120(2)
C3_2 N2_2 C11_2 C12_2 -59(2)
N2_2 C11_2 C12_2 C13_2 -174.1(17)
C22_2 C11_2 C12_2 C13_2 64(2)
C11_2 C12_2 C13_2 C14_2 56(3)
C12_2 C13_2 C14_2 C15_2 -157(2)
C13_2 C14_2 C15_2 C16_2 75(3)
C14_2 C15_2 C16_2 C17_2 72(3)
C15_2 C16_2 C17_2 C18_2 -160(2)
C16_2 C17_2 C18_2 C19_2 65(3)
C17_2 C18_2 C19_2 C20_2 66(3)
C18_2 C19_2 C20_2 C21_2 -155(2)
C19_2 C20_2 C21_2 C22_2 72(2)
C20_2 C21_2 C22_2 C11_2 78(2)
N2_2 C11_2 C22_2 C21_2 75(2)
C12_2 C11_2 C22_2 C21_2 -162.2(18)
C1_2 N6_2 C31_2 C32_2 -122(2)
C5_2 N6_2 C31_2 C32_2 67(2)
C1_2 N6_2 C31_2 C36_2 113(2)
C5_2 N6_2 C31_2 C36_2 -58(2)
N6_2 C31_2 C32_2 C40_2 65(2)
C36_2 C31_2 C32_2 C40_2 -164.3(16)
N6_2 C31_2 C32_2 C33_2 -65(2)
C36_2 C31_2 C32_2 C33_2 65.8(19)
N6_2 C31_2 C32_2 C37_2 -169.9(17)
C36_2 C31_2 C32_2 C37_2 -39.3(18)
C40_2 C32_2 C33_2 C34_2 164.9(17)
C31_2 C32_2 C33_2 C34_2 -66(2)
C37_2 C32_2 C33_2 C34_2 38.2(19)
C32_2 C33_2 C34_2 C35_2 -4(2)
C33_2 C34_2 C35_2 C37_2 -33(2)
C33_2 C34_2 C35_2 C36_2 75.7(19)
C37_2 C35_2 C36_2 C31_2 35(2)
C34_2 C35_2 C36_2 C31_2 -75.0(18)
N6_2 C31_2 C36_2 C35_2 137.3(16)
C32_2 C31_2 C36_2 C35_2 3.7(19)
C36_2 C35_2 C37_2 C39_2 -175.3(19)
C34_2 C35_2 C37_2 C39_2 -62(2)
C36_2 C35_2 C37_2 C38_2 62(2)
C34_2 C35_2 C37_2 C38_2 175.2(17)
C36_2 C35_2 C37_2 C32_2 -58.4(18)
C34_2 C35_2 C37_2 C32_2 54.8(18)
C40_2 C32_2 C37_2 C35_2 -179.7(18)
C33_2 C32_2 C37_2 C35_2 -55.8(17)
C31_2 C32_2 C37_2 C35_2 59.0(17)
C40_2 C32_2 C37_2 C39_2 -61(3)
C33_2 C32_2 C37_2 C39_2 63(2)
C31_2 C32_2 C37_2 C39_2 177.8(18)
C40_2 C32_2 C37_2 C38_2 59(3)
C33_2 C32_2 C37_2 C38_2 -176.6(18)
C31_2 C32_2 C37_2 C38_2 -62(2)
Pd1_2 C2_2 N40_2 C41_2 -6(55)
C2_2 N40_2 C41_2 C42_2 -10(11)
C2_2 N40_2 C41_2 C46_2 -130(10)
N40_2 C41_2 C42_2 C47_2 -162.0(17)
C46_2 C41_2 C42_2 C47_2 -35.2(19)
N40_2 C41_2 C42_2 C50_2 68(2)
C46_2 C41_2 C42_2 C50_2 -164.7(16)
N40_2 C41_2 C42_2 C43_2 -56(2)
C46_2 C41_2 C42_2 C43_2 70.5(17)
C41_2 C42_2 C43_2 C44_2 -70.7(18)
C47_2 C42_2 C43_2 C44_2 37(2)
C50_2 C42_2 C43_2 C44_2 164.9(18)
C42_2 C43_2 C44_2 C45_2 1(2)
C43_2 C44_2 C45_2 C46_2 74(2)
C43_2 C44_2 C45_2 C47_2 -37(2)
C44_2 C45_2 C46_2 C41_2 -73.3(18)
C47_2 C45_2 C46_2 C41_2 35.3(17)
N40_2 C41_2 C46_2 C45_2 125.3(17)
C42_2 C41_2 C46_2 C45_2 -0.5(18)
C41_2 C42_2 C47_2 C49_2 175(2)
C50_2 C42_2 C47_2 C49_2 -60(3)
C43_2 C42_2 C47_2 C49_2 65(2)
C41_2 C42_2 C47_2 C45_2 53.5(18)
C50_2 C42_2 C47_2 C45_2 179.1(19)
C43_2 C42_2 C47_2 C45_2 -56.6(17)
C41_2 C42_2 C47_2 C48_2 -63(2)
C50_2 C42_2 C47_2 C48_2 63(2)
C43_2 C42_2 C47_2 C48_2 -173.0(17)
C44_2 C45_2 C47_2 C49_2 -62(2)
C46_2 C45_2 C47_2 C49_2 -175.8(18)
C44_2 C45_2 C47_2 C42_2 58.4(18)
C46_2 C45_2 C47_2 C42_2 -55.2(17)
C44_2 C45_2 C47_2 C48_2 173.8(18)
C46_2 C45_2 C47_2 C48_2 60(2)
